data_7015246
loop_
_publ_author_name
'Silversides, Jon D.'
'Smith, Rachel'
'Archibald, Stephen J.'

_publ_section_title
;
 Challenges in chelating positron emitting copper isotopes: tailored
 synthesis of unsymmetric chelators to form ultra stable complexes.
;
_journal_issue 23
_journal_name_full 'Dalton transactions (Cambridge, England : 2003)'
_journal_page_first 6289
_journal_page_last 6297
_journal_paper_doi 10.1039/c0dt01395a
_journal_volume 40
_journal_year 2011
_chemical_formula_sum 'C21.5 H40.5 Br N4 O2.5'
_chemical_formula_weight 474.99
_chemical_name_systematic
;
?
;
_space_group_IT_number 2
_symmetry_cell_setting triclinic
_symmetry_space_group_name_Hall '-P 1'
_symmetry_space_group_name_H-M 'P -1'
_atom_sites_solution_hydrogens geom
_atom_sites_solution_primary direct
_atom_sites_solution_secondary difmap
_audit_creation_method SHELXL-97
_cell_angle_alpha 63.15(2)
_cell_angle_beta 87.27(3)
_cell_angle_gamma 81.51(3)
_cell_formula_units_Z 2
_cell_length_a 9.426(3)
_cell_length_b 11.423(4)
_cell_length_c 12.534(5)
_cell_measurement_reflns_used 6198
_cell_measurement_temperature 150(2)
_cell_measurement_theta_max 26.80
_cell_measurement_theta_min 2.75
_cell_volume 1190.6(8)
_computing_cell_refinement X-AREA
_computing_data_collection 'X-AREA (Stoe & Cie, 2002)'
_computing_data_reduction 'X-RED (Stoe & Cie, 2002)'
_computing_molecular_graphics 'ORTEP III (Farrugia, 1997)'
_computing_publication_material 'WinGX (Farrugia, 1999)'
_computing_structure_refinement 'SHELXL-97 (Sheldrick, 1997)'
_computing_structure_solution 'SHELXS-97 (Sheldrick, 1997)'
_diffrn_ambient_temperature 150(2)
_diffrn_measured_fraction_theta_full 0.998
_diffrn_measured_fraction_theta_max 0.999
_diffrn_measurement_device_type 'Stoe IPDS-II image plate'
_diffrn_measurement_method '\w scans, 134 frames at 3\% intervals, exposure time 8 minutes'
_diffrn_radiation_monochromator graphite
_diffrn_radiation_source 'fine-focus sealed tube'
_diffrn_radiation_type MoK\a
_diffrn_radiation_wavelength 0.71073
_diffrn_reflns_av_R_equivalents 0.1153
_diffrn_reflns_av_sigmaI/netI 0.1438
_diffrn_reflns_limit_h_max 13
_diffrn_reflns_limit_h_min -10
_diffrn_reflns_limit_k_max 16
_diffrn_reflns_limit_k_min -16
_diffrn_reflns_limit_l_max 17
_diffrn_reflns_limit_l_min -17
_diffrn_reflns_number 26864
_diffrn_reflns_theta_full 25.00
_diffrn_reflns_theta_max 30.00
_diffrn_reflns_theta_min 2.76
_exptl_absorpt_coefficient_mu 1.752
_exptl_absorpt_correction_type none
_exptl_crystal_colour colourless
_exptl_crystal_density_diffrn 1.325
_exptl_crystal_density_method 'not measured'
_exptl_crystal_description block
_exptl_crystal_F_000 505
_exptl_crystal_size_max 0.1
_exptl_crystal_size_mid 0.1
_exptl_crystal_size_min 0.1
_refine_diff_density_max 1.484
_refine_diff_density_min -1.312
_refine_diff_density_rms 0.151
_refine_ls_extinction_method none
_refine_ls_goodness_of_fit_ref 0.928
_refine_ls_hydrogen_treatment mixed
_refine_ls_matrix_type full
_refine_ls_number_parameters 277
_refine_ls_number_reflns 6939
_refine_ls_number_restraints 11
_refine_ls_restrained_S_all 0.937
_refine_ls_R_factor_all 0.2412
_refine_ls_R_factor_gt 0.1073
_refine_ls_shift/su_max 0.000
_refine_ls_shift/su_mean 0.000
_refine_ls_structure_factor_coef Fsqd
_refine_ls_weighting_details 'calc w=1/[\s^2^(Fo^2^)+(0.2000P)^2^+0.0000P] where P=(Fo^2^+2Fc^2^)/3'
_refine_ls_weighting_scheme calc
_refine_ls_wR_factor_gt 0.2958
_refine_ls_wR_factor_ref 0.3685
_reflns_number_gt 2264
_reflns_number_total 6939
_reflns_threshold_expression >2sigma(I)
_cod_data_source_file c0dt01395a.txt
_cod_data_source_block sja23_05
_cod_original_cell_volume 1190.6(7)
_cod_original_sg_symbol_H-M P-1
_cod_original_formula_sum 'C21.50 H40.50 Br N4 O2.50'
_cod_database_code 7015246

loop_
_symmetry_equiv_pos_as_xyz
'x, y, z'
'-x, -y, -z'

loop_
_atom_site_label
_atom_site_type_symbol
_atom_site_fract_x
_atom_site_fract_y
_atom_site_fract_z
_atom_site_U_iso_or_equiv
_atom_site_adp_type
_atom_site_occupancy
_atom_site_symmetry_multiplicity
_atom_site_calc_flag
_atom_site_refinement_flags
_atom_site_disorder_assembly
_atom_site_disorder_group
C1 C 0.4267(8) 0.5915(7) 0.1514(6) 0.0405(15) Uani 1 1 d . . .
H1A H 0.3687 0.6215 0.2047 0.049 Uiso 1 1 calc R . .
H1B H 0.3608 0.5673 0.1078 0.049 Uiso 1 1 calc R . .
C2 C 0.5037(8) 0.7048(7) 0.0614(7) 0.0477(18) Uani 1 1 d . . .
H2A H 0.5568 0.6760 0.0054 0.057 Uiso 1 1 calc R . .
H2B H 0.4312 0.7817 0.0142 0.057 Uiso 1 1 calc R . .
C3 C 0.5373(10) 0.8284(8) 0.1714(9) 0.062(2) Uani 1 1 d . . .
H3A H 0.5197 0.9213 0.1085 0.074 Uiso 1 1 calc R . .
H3B H 0.4432 0.8002 0.2022 0.074 Uiso 1 1 calc R . .
C4 C 0.6184(11) 0.8224(9) 0.2642(10) 0.067(2) Uani 1 1 d . . .
H4A H 0.5668 0.8840 0.2935 0.081 Uiso 1 1 calc R . .
H4B H 0.7106 0.8544 0.2318 0.081 Uiso 1 1 calc R . .
C5 C 0.6486(14) 0.6921(9) 0.3649(7) 0.074(3) Uani 1 1 d . . .
H5A H 0.5564 0.6592 0.3955 0.088 Uiso 1 1 calc R . .
H5B H 0.6953 0.7012 0.4294 0.088 Uiso 1 1 calc R . .
C6 C 0.8899(11) 0.6191(10) 0.3000(9) 0.064(2) Uani 1 1 d . . .
H6A H 0.9526 0.5883 0.3715 0.077 Uiso 1 1 calc R . .
H6B H 0.8841 0.7167 0.2557 0.077 Uiso 1 1 calc R . .
C7 C 0.9569(8) 0.5572(8) 0.2200(7) 0.0475(18) Uani 1 1 d . . .
H7A H 1.0371 0.6044 0.1757 0.057 Uiso 1 1 calc R . .
H7B H 0.9962 0.4633 0.2704 0.057 Uiso 1 1 calc R . .
C8 C 0.8645(9) 0.4443(6) 0.1204(6) 0.0424(16) Uani 1 1 d . . .
H8A H 0.9641 0.3981 0.1414 0.051 Uiso 1 1 calc R . .
H8B H 0.8459 0.4681 0.0355 0.051 Uiso 1 1 calc R . .
C9 C 0.7637(8) 0.3534(7) 0.1963(6) 0.0408(15) Uani 1 1 d . . .
H9A H 0.7765 0.3364 0.2802 0.049 Uiso 1 1 calc R . .
H9B H 0.7876 0.2677 0.1931 0.049 Uiso 1 1 calc R . .
C10 C 0.6083(8) 0.4078(7) 0.1580(6) 0.0389(15) Uani 1 1 d . . .
H10A H 0.6045 0.4716 0.0720 0.047 Uiso 1 1 calc R . .
H10B H 0.5577 0.3339 0.1670 0.047 Uiso 1 1 calc R . .
C11 C 0.7266(7) 0.7972(6) 0.0440(5) 0.0347(14) Uani 1 1 d . . .
H11A H 0.7825 0.8377 0.0801 0.042 Uiso 1 1 calc R . .
H11B H 0.6893 0.8673 -0.0350 0.042 Uiso 1 1 calc R . .
C12 C 0.8262(8) 0.6890(6) 0.0265(6) 0.0391(15) Uani 1 1 d . . .
H12A H 0.7840 0.6732 -0.0359 0.047 Uiso 1 1 calc R . .
H12B H 0.9195 0.7205 -0.0025 0.047 Uiso 1 1 calc R . .
C13 C 0.4705(7) 0.3821(6) 0.3333(5) 0.0334(13) Uani 1 1 d . . .
H13A H 0.4231 0.4325 0.3752 0.040 Uiso 1 1 calc R . .
H13B H 0.5496 0.3177 0.3861 0.040 Uiso 1 1 calc R . .
C14 C 0.3621(8) 0.3056(7) 0.3156(6) 0.0378(15) Uani 1 1 d . . .
C15 C 0.2556(7) 0.0999(6) 0.4242(6) 0.0402(16) Uani 1 1 d . . .
C16 C 0.3143(12) 0.0448(10) 0.3379(12) 0.081(3) Uani 1 1 d . . .
H16A H 0.2980 0.1144 0.2554 0.121 Uiso 1 1 calc R . .
H16B H 0.2652 -0.0298 0.3495 0.121 Uiso 1 1 calc R . .
H16C H 0.4175 0.0145 0.3533 0.121 Uiso 1 1 calc R . .
C17 C 0.2766(10) -0.0035(8) 0.5505(9) 0.075(3) Uani 1 1 d . . .
H17A H 0.2404 0.0349 0.6041 0.112 Uiso 1 1 calc R . .
H17B H 0.3791 -0.0368 0.5673 0.112 Uiso 1 1 calc R . .
H17C H 0.2243 -0.0766 0.5633 0.112 Uiso 1 1 calc R . .
C18 C 0.1029(8) 0.1616(7) 0.3956(7) 0.0502(19) Uani 1 1 d . . .
H18A H 0.0934 0.2282 0.3116 0.075 Uiso 1 1 calc R . .
H18B H 0.0717 0.2041 0.4470 0.075 Uiso 1 1 calc R . .
H18C H 0.0430 0.0931 0.4092 0.075 Uiso 1 1 calc R . .
Br1 Br 0.23277(15) 0.67631(10) 0.42007(10) 0.0872(5) Uani 1 1 d . . .
N1 N 0.5314(6) 0.4736(5) 0.2242(4) 0.0288(10) Uani 1 1 d . . .
N2 N 0.6060(6) 0.7469(5) 0.1204(5) 0.0361(12) Uani 1 1 d . . .
N3 N 0.7469(7) 0.5847(6) 0.3380(5) 0.0418(14) Uani 1 1 d D . .
H19 H 0.734(9) 0.504(4) 0.396(5) 0.050 Uiso 1 1 d D . .
H20 H 0.693(8) 0.570(8) 0.289(6) 0.050 Uiso 1 1 d D . .
N4 N 0.8506(6) 0.5648(5) 0.1352(4) 0.0340(12) Uani 1 1 d . . .
O1 O 0.2960(7) 0.3393(5) 0.2240(4) 0.0559(15) Uani 1 1 d . . .
O2 O 0.3484(5) 0.1972(4) 0.4180(4) 0.0320(9) Uani 1 1 d . . .
C21 C 0.9986(13) -0.0029(12) 0.1085(8) 0.129(7) Uani 1 1 d D . .
C22 C 0.9024(11) 0.0938(10) 0.0171(13) 0.154(10) Uani 1 1 d D . .
H22 H 0.8370 0.1563 0.0319 0.185 Uiso 1 1 calc R . .
C23 C 0.9058(12) 0.0951(10) -0.0889(13) 0.135(8) Uani 1 1 d D . .
H23 H 0.8427 0.1592 -0.1515 0.162 Uiso 1 1 calc R . .
C24 C 1.003(3) -0.0004(15) 0.2122(15) 0.076(6) Uani 0.50 1 d PD . .
H24A H 0.9330 0.0731 0.2123 0.091 Uiso 0.50 1 calc PR . .
H24B H 1.1001 0.0129 0.2278 0.091 Uiso 0.50 1 calc PR . .
O3 O 0.9705(11) -0.1201(10) 0.2987(9) 0.050(2) Uani 0.50 1 d PD . .
H3 H 1.0465 -0.1728 0.3267 0.075 Uiso 0.50 1 calc PRD . .

loop_
_atom_site_aniso_label
_atom_site_aniso_U_11
_atom_site_aniso_U_22
_atom_site_aniso_U_33
_atom_site_aniso_U_23
_atom_site_aniso_U_13
_atom_site_aniso_U_12
C1 0.030(3) 0.043(3) 0.043(3) -0.015(3) -0.001(3) -0.002(3)
C2 0.042(4) 0.040(3) 0.050(4) -0.011(3) -0.003(3) -0.002(3)
C3 0.057(5) 0.037(4) 0.085(6) -0.027(4) 0.026(5) -0.001(3)
C4 0.061(6) 0.060(5) 0.095(7) -0.049(5) 0.013(5) -0.009(4)
C5 0.127(9) 0.077(6) 0.044(4) -0.043(4) 0.030(5) -0.050(6)
C6 0.061(6) 0.074(5) 0.067(5) -0.036(5) -0.004(4) -0.022(4)
C7 0.033(4) 0.064(4) 0.047(4) -0.030(3) -0.011(3) 0.011(3)
C8 0.047(4) 0.037(3) 0.047(4) -0.024(3) -0.002(3) 0.002(3)
C9 0.048(4) 0.041(3) 0.032(3) -0.018(3) 0.004(3) 0.001(3)
C10 0.039(4) 0.052(4) 0.034(3) -0.028(3) 0.009(3) -0.006(3)
C11 0.037(4) 0.026(3) 0.033(3) -0.007(2) 0.004(3) -0.006(2)
C12 0.040(4) 0.038(3) 0.031(3) -0.010(3) 0.003(3) -0.005(3)
C13 0.038(4) 0.040(3) 0.028(3) -0.017(2) 0.007(2) -0.018(3)
C14 0.039(4) 0.046(3) 0.034(3) -0.021(3) 0.009(3) -0.017(3)
C15 0.034(4) 0.029(3) 0.054(4) -0.014(3) -0.009(3) -0.007(3)
C16 0.073(7) 0.070(6) 0.136(10) -0.076(7) 0.020(7) -0.025(5)
C17 0.056(5) 0.043(4) 0.083(6) 0.017(4) -0.035(5) -0.026(4)
C18 0.033(4) 0.042(4) 0.059(4) -0.008(3) 0.001(3) -0.007(3)
Br1 0.0999(10) 0.0694(7) 0.0750(7) -0.0143(5) -0.0306(6) -0.0118(6)
N1 0.032(3) 0.030(2) 0.027(2) -0.0154(19) 0.008(2) -0.007(2)
N2 0.026(3) 0.034(2) 0.039(3) -0.010(2) 0.002(2) 0.003(2)
N3 0.047(4) 0.050(3) 0.038(3) -0.024(3) 0.002(3) -0.020(3)
N4 0.036(3) 0.034(2) 0.031(2) -0.014(2) -0.006(2) 0.001(2)
O1 0.071(4) 0.067(3) 0.031(2) -0.014(2) -0.006(2) -0.038(3)
O2 0.031(2) 0.0283(19) 0.036(2) -0.0115(16) 0.0016(18) -0.0126(17)
C21 0.080(9) 0.076(8) 0.178(15) 0.008(9) -0.037(10) -0.064(7)
C22 0.072(9) 0.070(7) 0.218(19) 0.040(10) -0.076(12) -0.039(6)
C23 0.054(7) 0.051(6) 0.214(18) 0.027(8) -0.058(10) -0.029(5)
C24 0.080(15) 0.046(9) 0.111(17) -0.042(11) 0.044(13) -0.029(9)
O3 0.037(6) 0.055(6) 0.053(6) -0.020(5) 0.015(5) -0.014(5)

loop_
_atom_type_symbol
_atom_type_description
_atom_type_scat_dispersion_real
_atom_type_scat_dispersion_imag
_atom_type_scat_source
C C 0.0033 0.0016 'International Tables Vol C Tables 4.2.6.8 and 6.1.1.4'
Br Br -0.2901 2.4595 'International Tables Vol C Tables 4.2.6.8 and 6.1.1.4'
N N 0.0061 0.0033 'International Tables Vol C Tables 4.2.6.8 and 6.1.1.4'
O O 0.0106 0.0060 'International Tables Vol C Tables 4.2.6.8 and 6.1.1.4'
H H 0.0000 0.0000 'International Tables Vol C Tables 4.2.6.8 and 6.1.1.4'

loop_
_geom_angle_atom_site_label_1
_geom_angle_atom_site_label_2
_geom_angle_atom_site_label_3
_geom_angle
_geom_angle_site_symmetry_1
_geom_angle_site_symmetry_3
_geom_angle_publ_flag
N1 C1 C2 110.9(6) . . ?
N2 C2 C1 112.7(6) . . ?
C4 C3 N2 112.5(8) . . ?
C3 C4 C5 115.1(8) . . ?
C4 C5 N3 115.6(7) . . ?
N3 C6 C7 112.2(7) . . ?
N4 C7 C6 110.9(6) . . ?
N4 C8 C9 112.1(6) . . ?
C8 C9 C10 113.0(6) . . ?
N1 C10 C9 114.9(5) . . ?
N2 C11 C12 112.7(5) . . ?
N4 C12 C11 113.0(5) . . ?
N1 C13 C14 114.9(5) . . ?
O1 C14 O2 125.1(6) . . ?
O1 C14 C13 125.1(6) . . ?
O2 C14 C13 109.7(5) . . ?
O2 C15 C17 102.6(5) . . ?
O2 C15 C18 111.4(5) . . ?
C17 C15 C18 112.0(7) . . ?
O2 C15 C16 107.7(6) . . ?
C17 C15 C16 111.1(8) . . ?
C18 C15 C16 111.6(7) . . ?
C13 N1 C10 112.7(5) . . ?
C13 N1 C1 112.6(5) . . ?
C10 N1 C1 114.7(5) . . ?
C3 N2 C11 115.3(6) . . ?
C3 N2 C2 113.3(7) . . ?
C11 N2 C2 111.7(5) . . ?
C6 N3 C5 113.0(6) . . ?
C12 N4 C8 116.2(5) . . ?
C12 N4 C7 116.0(6) . . ?
C8 N4 C7 112.3(5) . . ?
C14 O2 C15 121.1(5) . . ?
C24 C21 C23 118.9(16) . 2_755 ?
C24 C21 C22 119.4(17) . . ?
C23 C21 C22 121.5(8) 2_755 . ?
C23 C22 C21 118.6(8) . . ?
C22 C23 C21 119.9(7) . 2_755 ?
C21 C24 O3 107.4(12) . . ?

loop_
_geom_bond_atom_site_label_1
_geom_bond_atom_site_label_2
_geom_bond_distance
_geom_bond_site_symmetry_2
_geom_bond_publ_flag
C1 N1 1.485(8) . ?
C1 C2 1.534(10) . ?
C2 N2 1.494(10) . ?
C3 C4 1.392(14) . ?
C3 N2 1.419(10) . ?
C4 C5 1.450(13) . ?
C5 N3 1.576(12) . ?
C6 N3 1.458(11) . ?
C6 C7 1.533(12) . ?
C7 N4 1.462(8) . ?
C8 N4 1.456(8) . ?
C8 C9 1.483(10) . ?
C9 C10 1.514(10) . ?
C10 N1 1.457(8) . ?
C11 N2 1.460(8) . ?
C11 C12 1.530(10) . ?
C12 N4 1.452(8) . ?
C13 N1 1.451(7) . ?
C13 C14 1.522(9) . ?
C14 O1 1.205(8) . ?
C14 O2 1.339(7) . ?
C15 O2 1.486(7) . ?
C15 C17 1.487(10) . ?
C15 C18 1.490(10) . ?
C15 C16 1.526(13) . ?
C21 C24 1.316(16) . ?
C21 C23 1.384(14) 2_755 ?
C21 C22 1.419(12) . ?
C22 C23 1.321(15) . ?
C23 C21 1.384(14) 2_755 ?
C24 O3 1.376(14) . ?

loop_
_geom_torsion_atom_site_label_1
_geom_torsion_atom_site_label_2
_geom_torsion_atom_site_label_3
_geom_torsion_atom_site_label_4
_geom_torsion
_geom_torsion_site_symmetry_1
_geom_torsion_site_symmetry_2
_geom_torsion_site_symmetry_3
_geom_torsion_site_symmetry_4
_geom_torsion_publ_flag
N1 C1 C2 N2 -58.9(8) . . . . ?
N2 C3 C4 C5 -60.6(11) . . . . ?
C3 C4 C5 N3 65.4(12) . . . . ?
N3 C6 C7 N4 41.0(9) . . . . ?
N4 C8 C9 C10 67.6(7) . . . . ?
C8 C9 C10 N1 -96.7(7) . . . . ?
N2 C11 C12 N4 -40.6(8) . . . . ?
N1 C13 C14 O1 -21.8(11) . . . . ?
N1 C13 C14 O2 160.0(5) . . . . ?
C14 C13 N1 C10 -60.3(8) . . . . ?
C14 C13 N1 C1 71.4(7) . . . . ?
C9 C10 N1 C13 -86.2(7) . . . . ?
C9 C10 N1 C1 143.1(6) . . . . ?
C2 C1 N1 C13 161.3(6) . . . . ?
C2 C1 N1 C10 -68.0(7) . . . . ?
C4 C3 N2 C11 -74.3(9) . . . . ?
C4 C3 N2 C2 155.3(7) . . . . ?
C12 C11 N2 C3 160.5(7) . . . . ?
C12 C11 N2 C2 -68.2(7) . . . . ?
C1 C2 N2 C3 -77.9(8) . . . . ?
C1 C2 N2 C11 149.9(6) . . . . ?
C7 C6 N3 C5 -152.7(7) . . . . ?
C4 C5 N3 C6 62.1(10) . . . . ?
C11 C12 N4 C8 144.4(6) . . . . ?
C11 C12 N4 C7 -80.2(7) . . . . ?
C9 C8 N4 C12 -126.2(6) . . . . ?
C9 C8 N4 C7 96.9(7) . . . . ?
C6 C7 N4 C12 83.5(8) . . . . ?
C6 C7 N4 C8 -139.5(7) . . . . ?
O1 C14 O2 C15 5.5(11) . . . . ?
C13 C14 O2 C15 -176.3(6) . . . . ?
C17 C15 O2 C14 178.1(7) . . . . ?
C18 C15 O2 C14 -61.9(8) . . . . ?
C16 C15 O2 C14 60.9(8) . . . . ?
C24 C21 C22 C23 175.7(13) . . . . ?
C23 C21 C22 C23 -0.3(19) 2_755 . . . ?
C21 C22 C23 C21 0.3(19) . . . 2_755 ?
C23 C21 C24 O3 -63(2) 2_755 . . . ?
C22 C21 C24 O3 120.9(14) . . . . ?
